data_7236846
loop_
_publ_author_name
'Jiang, Meijuan'
'He, Zikai'
'Zhang, Yilin'
'Sung, Herman H. Y.'
'Lam, Jacky W. Y.'
'Peng, Qian'
'Yan, Yongli'
'Wong, Kam Sing'
'Williams, Ian D.'
'Zhao, Yongsheng'
'Tang, Ben Zhong'

_publ_section_title
;
 Development of benzylidene-methyloxazolone based AIEgens and decipherment
 of their working mechanism
;
_journal_issue 29
_journal_name_full 'Journal of Materials Chemistry C'
_journal_page_first 7191
_journal_paper_doi 10.1039/C7TC02582C
_journal_volume 5
_journal_year 2017
_chemical_formula_moiety 'C11 H9 N O2'
_chemical_formula_sum 'C11 H9 N O2'
_chemical_formula_weight 187.19
_chemical_name_common BMO
_chemical_name_systematic (Z)-4-benzylidene-2-methyloxazol-5(4H)-one
_space_group_IT_number 61
_space_group_name_Hall '-P 2ac 2ab'
_space_group_name_H-M_alt 'P b c a'
_symmetry_cell_setting orthorhombic
_symmetry_space_group_name_H-M 'P b c a'
_atom_sites_solution_hydrogens geom
_atom_sites_solution_primary direct
_atom_sites_solution_secondary difmap
_audit_creation_date 2014-08-15
_audit_creation_method
;
  Olex2 1.2-beta
  (compiled May  9 2012 12:37:22, GUI svn.r4230)
;
_audit_update_record
;
2017-05-29 deposited with the CCDC.
2017-06-22 downloaded from the CCDC.
;
_cell_angle_alpha 90.00
_cell_angle_beta 90.00
_cell_angle_gamma 90.00
_cell_formula_units_Z 8
_cell_length_a 10.82841(14)
_cell_length_b 7.84591(10)
_cell_length_c 20.9791(3)
_cell_measurement_reflns_used 4035
_cell_measurement_temperature 99.9(4)
_cell_measurement_theta_max 75.3190
_cell_measurement_theta_min 4.5690
_cell_volume 1782.36(4)
_computing_cell_refinement
;
CrysAlisPro, Agilent Technologies,
Version 1.171.36.32 (release 02-08-2013 CrysAlis171 .NET)
(compiled Aug  2 2013,16:46:58)
;
_computing_data_collection
;
CrysAlisPro, Agilent Technologies,
Version 1.171.36.32 (release 02-08-2013 CrysAlis171 .NET)
(compiled Aug  2 2013,16:46:58)
;
_computing_data_reduction
;
CrysAlisPro, Agilent Technologies,
Version 1.171.36.32 (release 02-08-2013 CrysAlis171 .NET)
(compiled Aug  2 2013,16:46:58)
;
_computing_molecular_graphics
;
O. V. Dolomanov, L. J. Bourhis, R. J. Gildea, J. A. K. Howard and H. Puschmann,
OLEX2: a complete structure solution, refinement and analysis program.
J. Appl. Cryst. (2009). 42, 339-341.
;
_computing_publication_material
;
O. V. Dolomanov, L. J. Bourhis, R. J. Gildea, J. A. K. Howard and H. Puschmann,
OLEX2: a complete structure solution, refinement and analysis program.
J. Appl. Cryst. (2009). 42, 339-341.
;
_computing_structure_refinement
;
XL, G.M. Sheldrick, Acta Cryst.
(2008). A64, 112-122
;
_computing_structure_solution 'SHELXS-97 (Sheldrick, 1990)'
_diffrn_ambient_temperature 99.9(4)
_diffrn_detector_area_resol_mean 10.3587
_diffrn_measured_fraction_theta_full 0.9922
_diffrn_measured_fraction_theta_max 0.9675
_diffrn_measurement_details
;
#__ type_ start__ end____ width___ exp.time_
  1 omega   47.00  100.00   1.0000    2.0000
omega____ theta____ kappa____ phi______ frames
    -      110.5703  -94.0000   30.0000 53

#__ type_ start__ end____ width___ exp.time_
  2 omega  -87.00   41.00   1.0000    1.0000
omega____ theta____ kappa____ phi______ frames
    -      -40.9453   19.0000 -150.0000 128

#__ type_ start__ end____ width___ exp.time_
  3 omega   47.00  136.00   1.0000    2.0000
omega____ theta____ kappa____ phi______ frames
    -      110.5703  -61.0000  120.0000 89

#__ type_ start__ end____ width___ exp.time_
  4 omega   34.00   72.00   1.0000    2.0000
omega____ theta____ kappa____ phi______ frames
    -      110.5703  -30.0000  -90.0000 38

#__ type_ start__ end____ width___ exp.time_
  5 omega   39.00   98.00   1.0000    2.0000
omega____ theta____ kappa____ phi______ frames
    -      110.5703  -45.0000 -150.0000 59

#__ type_ start__ end____ width___ exp.time_
  6 omega -115.00  -11.00   1.0000    1.0000
omega____ theta____ kappa____ phi______ frames
    -      -40.9453  -57.0000   90.0000 104

#__ type_ start__ end____ width___ exp.time_
  7 omega -115.00  -11.00   1.0000    1.0000
omega____ theta____ kappa____ phi______ frames
    -      -40.9453  -57.0000 -150.0000 104

#__ type_ start__ end____ width___ exp.time_
  8 omega   80.00  155.00   1.0000    2.0000
omega____ theta____ kappa____ phi______ frames
    -      110.5703   30.0000 -150.0000 75
;
_diffrn_measurement_device 'kappa diffractometer'
_diffrn_measurement_device_type 'SuperNova, Dual, Cu at zero, Atlas'
_diffrn_measurement_method '\w scans'
_diffrn_orient_matrix_UB_11 -0.0354956000
_diffrn_orient_matrix_UB_12 0.0857509000
_diffrn_orient_matrix_UB_13 0.0634711000
_diffrn_orient_matrix_UB_21 -0.1364083000
_diffrn_orient_matrix_UB_22 -0.0463052000
_diffrn_orient_matrix_UB_23 -0.0115749000
_diffrn_orient_matrix_UB_31 0.0192786000
_diffrn_orient_matrix_UB_32 -0.1704948000
_diffrn_orient_matrix_UB_33 0.0350540000
_diffrn_radiation_monochromator mirror
_diffrn_radiation_probe x-ray
_diffrn_radiation_type CuK\a
_diffrn_radiation_wavelength 1.5418
_diffrn_reflns_av_R_equivalents 0.0118
_diffrn_reflns_av_unetI/netI 0.0096
_diffrn_reflns_limit_h_max 12
_diffrn_reflns_limit_h_min -11
_diffrn_reflns_limit_k_max 8
_diffrn_reflns_limit_k_min -9
_diffrn_reflns_limit_l_max 24
_diffrn_reflns_limit_l_min -17
_diffrn_reflns_number 5480
_diffrn_reflns_theta_full 66.50
_diffrn_reflns_theta_max 67.50
_diffrn_reflns_theta_min 5.87
_diffrn_source 'sealed X-ray tube'
_diffrn_source_current 0.80
_diffrn_source_power 0.040
_diffrn_source_target Cu
_diffrn_source_voltage 50
_exptl_absorpt_coefficient_mu 0.797
_exptl_absorpt_correction_T_max 1.00000
_exptl_absorpt_correction_T_min 0.53224
_exptl_absorpt_correction_type multi-scan
_exptl_absorpt_process_details
;
CrysAlisPro, Agilent Technologies,
Version 1.171.36.32 (release 02-08-2013 CrysAlis171 .NET)
(compiled Aug  2 2013,16:46:58)
Empirical absorption correction using spherical harmonics,
 implemented in SCALE3 ABSPACK scaling algorithm.
;
_exptl_crystal_colour yellow
_exptl_crystal_density_diffrn 1.395
_exptl_crystal_density_method 'not measured'
_exptl_crystal_description block
_exptl_crystal_F_000 784
_exptl_crystal_preparation ', Luminescent'
_exptl_crystal_recrystallization_method 'Re-crystallisation from solvent: dichloromethane/hexane'
_exptl_crystal_size_max 0.25
_exptl_crystal_size_mid 0.22
_exptl_crystal_size_min 0.20
_refine_diff_density_max 0.193
_refine_diff_density_min -0.177
_refine_diff_density_rms 0.037
_refine_ls_extinction_method none
_refine_ls_goodness_of_fit_ref 1.003
_refine_ls_hydrogen_treatment constr
_refine_ls_matrix_type full
_refine_ls_number_parameters 128
_refine_ls_number_reflns 1584
_refine_ls_number_restraints 0
_refine_ls_restrained_S_all 1.003
_refine_ls_R_factor_all 0.0315
_refine_ls_R_factor_gt 0.0301
_refine_ls_shift/su_max 0.000
_refine_ls_shift/su_mean 0.000
_refine_ls_structure_factor_coef Fsqd
_refine_ls_weighting_details 'calc w=1/[\s^2^(Fo^2^)+(0.0510P)^2^+0.5551P] where P=(Fo^2^+2Fc^2^)/3'
_refine_ls_weighting_scheme calc
_refine_ls_wR_factor_gt 0.0807
_refine_ls_wR_factor_ref 0.0817
_reflns_number_gt 1493
_reflns_number_total 1584
_reflns_threshold_expression >2sigma(I)
_cod_data_source_file c7tc02582c2.cif
_cod_data_source_block BMO
_cod_depositor_comments
;
The following automatic conversions were performed:

data item '_symmetry_cell_setting' value 'Orthorhombic' was changed
to 'orthorhombic' in accordance with the
/home/saulius/struct/COD-crude-data/automatic-downloads/DataCite-retrospective/RSC/depositions/lib/dictionaries/cif_core.dic
dictionary named 'cif_core.dic' version 2.4.2 last updated on
2011-04-26.

Automatic conversion script
Id: cif_fix_values 6909 2019-04-08 15:41:33Z antanas 
;
_cod_original_sg_symbol_H-M Pbca
_cod_database_code 7236846
_reflns_odcompleteness_completeness 99.22
_reflns_odcompleteness_iscentric 1
_reflns_odcompleteness_theta 68.13

loop_
_space_group_symop_id
_space_group_symop_operation_xyz
1 'x, y, z'
2 '-x+1/2, -y, z+1/2'
3 'x+1/2, -y+1/2, -z'
4 '-x, y+1/2, -z+1/2'
5 '-x, -y, -z'
6 'x-1/2, y, -z-1/2'
7 '-x-1/2, y-1/2, z'
8 'x, -y-1/2, z-1/2'

loop_
_atom_site_label
_atom_site_type_symbol
_atom_site_fract_x
_atom_site_fract_y
_atom_site_fract_z
_atom_site_U_iso_or_equiv
_atom_site_adp_type
_atom_site_occupancy
_atom_site_symmetry_multiplicity
_atom_site_calc_flag
_atom_site_refinement_flags
O1 O 0.13344(6) 0.08235(9) 0.47063(3) 0.0182(2) Uani 1 1 d .
O2 O 0.30769(6) -0.02242(10) 0.51553(3) 0.0209(2) Uani 1 1 d .
N1 N 0.21052(7) 0.23605(11) 0.38828(4) 0.0162(2) Uani 1 1 d .
C1 C 0.11388(9) 0.18648(12) 0.41815(5) 0.0164(2) Uani 1 1 d .
C2 C 0.26058(10) 0.06336(13) 0.47484(5) 0.0163(2) Uani 1 1 d .
C3 C 0.31096(9) 0.16456(12) 0.42156(5) 0.0150(2) Uani 1 1 d .
C4 C 0.43281(9) 0.18207(12) 0.41059(5) 0.0156(2) Uani 1 1 d .
H4 H 0.4856 0.1230 0.4393 0.019 Uiso 1 1 calc R
C5 C 0.49487(9) 0.27905(13) 0.36082(5) 0.0152(2) Uani 1 1 d .
C6 C 0.62465(9) 0.27600(13) 0.35889(5) 0.0182(2) Uani 1 1 d .
H6 H 0.6691 0.2117 0.3896 0.022 Uiso 1 1 calc R
C7 C 0.68814(10) 0.36614(14) 0.31249(5) 0.0212(3) Uani 1 1 d .
H7 H 0.7758 0.3617 0.3113 0.025 Uiso 1 1 calc R
C8 C 0.62468(10) 0.46294(14) 0.26774(5) 0.0208(3) Uani 1 1 d .
H8 H 0.6686 0.5254 0.2363 0.025 Uiso 1 1 calc R
C9 C 0.49619(10) 0.46773(13) 0.26936(5) 0.0189(2) Uani 1 1 d .
H9 H 0.4525 0.5342 0.2389 0.023 Uiso 1 1 calc R
C10 C 0.43146(9) 0.37632(13) 0.31501(5) 0.0166(2) Uani 1 1 d .
H10 H 0.3438 0.3794 0.3153 0.020 Uiso 1 1 calc R
C11 C -0.01625(9) 0.22871(14) 0.40441(5) 0.0206(3) Uani 1 1 d .
H11A H -0.0649 0.1235 0.4021 0.031 Uiso 1 1 calc R
H11B H -0.0214 0.2890 0.3636 0.031 Uiso 1 1 calc R
H11C H -0.0489 0.3016 0.4384 0.031 Uiso 1 1 calc R

loop_
_atom_site_aniso_label
_atom_site_aniso_U_11
_atom_site_aniso_U_22
_atom_site_aniso_U_33
_atom_site_aniso_U_23
_atom_site_aniso_U_13
_atom_site_aniso_U_12
O1 0.0159(4) 0.0196(4) 0.0191(4) 0.0016(3) 0.0005(3) -0.0014(3)
O2 0.0215(4) 0.0215(4) 0.0197(4) 0.0052(3) -0.0024(3) -0.0012(3)
N1 0.0151(4) 0.0161(4) 0.0173(4) -0.0008(3) -0.0012(3) 0.0007(3)
C1 0.0190(5) 0.0140(5) 0.0164(5) -0.0020(4) -0.0018(4) 0.0002(4)
C2 0.0159(5) 0.0146(5) 0.0184(5) -0.0028(4) -0.0016(4) -0.0010(4)
C3 0.0168(5) 0.0135(5) 0.0148(5) -0.0010(4) -0.0016(4) 0.0001(4)
C4 0.0185(5) 0.0132(5) 0.0152(5) -0.0017(4) -0.0030(4) 0.0020(4)
C5 0.0159(5) 0.0141(5) 0.0155(5) -0.0034(4) -0.0004(4) 0.0003(4)
C6 0.0178(5) 0.0189(5) 0.0180(5) 0.0003(4) -0.0016(4) 0.0022(4)
C7 0.0149(5) 0.0252(6) 0.0235(5) 0.0009(4) 0.0021(4) 0.0012(4)
C8 0.0228(5) 0.0211(5) 0.0184(5) 0.0017(4) 0.0044(4) -0.0011(4)
C9 0.0207(5) 0.0190(5) 0.0171(5) 0.0012(4) -0.0020(4) 0.0012(4)
C10 0.0156(5) 0.0167(5) 0.0173(5) -0.0012(4) -0.0012(4) 0.0002(4)
C11 0.0161(5) 0.0218(5) 0.0240(6) -0.0022(4) -0.0009(4) 0.0010(4)

loop_
_atom_type_symbol
_atom_type_description
_atom_type_scat_dispersion_real
_atom_type_scat_dispersion_imag
_atom_type_scat_source
C C 0.0181 0.0091 'International Tables Vol C Tables 4.2.6.8 and 6.1.1.4'
H H 0.0000 0.0000 'International Tables Vol C Tables 4.2.6.8 and 6.1.1.4'
N N 0.0311 0.0180 'International Tables Vol C Tables 4.2.6.8 and 6.1.1.4'
O O 0.0492 0.0322 'International Tables Vol C Tables 4.2.6.8 and 6.1.1.4'

loop_
_geom_angle_atom_site_label_1
_geom_angle_atom_site_label_2
_geom_angle_atom_site_label_3
_geom_angle
C1 O1 C2 105.38(7)
C1 N1 C3 105.51(9)
O1 C1 C11 115.66(9)
N1 C1 O1 116.27(9)
N1 C1 C11 128.07(10)
O1 C2 C3 105.12(8)
O2 C2 O1 121.80(9)
O2 C2 C3 133.08(10)
N1 C3 C2 107.71(8)
C4 C3 N1 129.14(9)
C4 C3 C2 123.14(9)
C3 C4 C5 128.91(9)
C6 C5 C4 118.23(9)
C6 C5 C10 118.52(9)
C10 C5 C4 123.25(9)
C7 C6 C5 120.49(9)
C6 C7 C8 120.55(10)
C7 C8 C9 119.50(9)
C10 C9 C8 120.54(9)
C9 C10 C5 120.39(9)

loop_
_geom_bond_atom_site_label_1
_geom_bond_atom_site_label_2
_geom_bond_distance
O1 C1 1.3873(12)
O1 C2 1.3876(12)
O2 C2 1.2007(13)
N1 C1 1.2803(13)
N1 C3 1.4089(12)
C1 C11 1.4760(14)
C2 C3 1.4756(13)
C3 C4 1.3463(14)
C4 C5 1.4563(14)
C5 C6 1.4061(14)
C5 C10 1.4063(14)
C6 C7 1.3858(15)
C7 C8 1.3894(15)
C8 C9 1.3922(15)
C9 C10 1.3866(14)

loop_
_geom_torsion_atom_site_label_1
_geom_torsion_atom_site_label_2
_geom_torsion_atom_site_label_3
_geom_torsion_atom_site_label_4
_geom_torsion
O1 C2 C3 N1 -0.75(10)
O1 C2 C3 C4 178.07(9)
O2 C2 C3 N1 178.70(10)
O2 C2 C3 C4 -2.47(17)
N1 C3 C4 C5 -0.52(17)
C1 O1 C2 O2 -179.17(9)
C1 O1 C2 C3 0.36(10)
C1 N1 C3 C2 0.85(10)
C1 N1 C3 C4 -177.88(10)
C2 O1 C1 N1 0.18(11)
C2 O1 C1 C11 -178.81(8)
C2 C3 C4 C5 -179.07(9)
C3 N1 C1 O1 -0.66(11)
C3 N1 C1 C11 178.18(10)
C3 C4 C5 C6 -179.34(10)
C3 C4 C5 C10 1.13(16)
C4 C5 C6 C7 -179.99(9)
C4 C5 C10 C9 179.11(9)
C5 C6 C7 C8 0.95(16)
C6 C5 C10 C9 -0.42(14)
C6 C7 C8 C9 -0.60(16)
C7 C8 C9 C10 -0.27(16)
C8 C9 C10 C5 0.78(15)
C10 C5 C6 C7 -0.44(15)
